data_1522206
loop_
_publ_author_name
'Kripyakevich, P.I.'
'Mel'nik, E.V.'

_publ_section_title
;
 The Laves phase with the nine-layer structure in the systems Mg-Li-Zn,
 Mg-Cu-Zn and Mg-Co-Ni
;
_journal_name_full
;
Dopovidi Akademii Nauk Ukrains'koi RSR, Seriya A: Fiziko-Matematichni Ta 
Tekhnichni Nauki
;
_journal_page_first 1046
_journal_page_last 1048
_journal_volume 33
_journal_year 1971
_chemical_formula_sum 'Li0.2 Mg Zn1.8'
_chemical_name_systematic '(Li0.1 Zn0.9)2 Mg'
_space_group_IT_number 166
_symmetry_space_group_name_Hall '-R 3 2"'
_symmetry_space_group_name_H-M 'R -3 m :H'
_cell_angle_alpha 90
_cell_angle_beta 90
_cell_angle_gamma 120
_cell_formula_units_Z 18
_cell_length_a 5.23
_cell_length_b 5.23
_cell_length_c 38.41
_cell_volume 909.868
_citation_journal_id_ASTM DNUNDU
_cod_data_source_file Kripyakevich_DNUNDU_1971_977.cif
_cod_data_source_block Li0.2Mg1Zn1.8
_cod_original_cell_volume 909.8679
_cod_original_formula_sum 'Li0.2 Mg1 Zn1.8'
_cod_database_code 1522206

loop_
_symmetry_equiv_pos_as_xyz
x,y,z
-y,x-y,z
-x+y,-x,z
y,x,-z
-x,-x+y,-z
x-y,-y,-z
-x,-y,-z
y,-x+y,-z
x-y,x,-z
-y,-x,z
x,x-y,z
-x+y,y,z
x+2/3,y+1/3,z+1/3
-y+2/3,x-y+1/3,z+1/3
-x+y+2/3,-x+1/3,z+1/3
y+2/3,x+1/3,-z+1/3
-x+2/3,-x+y+1/3,-z+1/3
x-y+2/3,-y+1/3,-z+1/3
-x+2/3,-y+1/3,-z+1/3
y+2/3,-x+y+1/3,-z+1/3
x-y+2/3,x+1/3,-z+1/3
-y+2/3,-x+1/3,z+1/3
x+2/3,x-y+1/3,z+1/3
-x+y+2/3,y+1/3,z+1/3
x+1/3,y+2/3,z+2/3
-y+1/3,x-y+2/3,z+2/3
-x+y+1/3,-x+2/3,z+2/3
y+1/3,x+2/3,-z+2/3
-x+1/3,-x+y+2/3,-z+2/3
x-y+1/3,-y+2/3,-z+2/3
-x+1/3,-y+2/3,-z+2/3
y+1/3,-x+y+2/3,-z+2/3
x-y+1/3,x+2/3,-z+2/3
-y+1/3,-x+2/3,z+2/3
x+1/3,x-y+2/3,z+2/3
-x+y+1/3,y+2/3,z+2/3

loop_
_atom_site_label
_atom_site_type_symbol
_atom_site_fract_x
_atom_site_fract_y
_atom_site_fract_z
_atom_site_occupancy
_atom_site_U_iso_or_equiv
Li1 Li 0 0 0.5 0.1 0.0
Zn4 Zn 0.167 0.833 0.111 0.9 0.0
Zn3 Zn 0.5 0 0 0.9 0.0
Mg2 Mg 0 0 0.181 1 0.0
Mg3 Mg 0 0 0.264 1 0.0
Li2 Li 0 0 0.389 0.1 0.0
Li4 Li 0.167 0.833 0.111 0.1 0.0
Zn2 Zn 0 0 0.389 0.9 0.0
Mg1 Mg 0 0 0.042 1 0.0
Li3 Li 0.5 0 0 0.1 0.0
Zn1 Zn 0 0 0.5 0.9 0.0
